data_4347227
loop_
_publ_author_name
'Tang, Qiangqiang'
'Abella, Laura'
'Hao, Yajuan'
'Li, Xiaohong'
'Wan, Yingbo'
'Rodr\'iguez-Fortea, Antonio'
'Poblet, Josep M.'
'Feng, Lai'
'Chen, Ning'

_publ_section_title
;
 Sc2O@C(3v)(8)-C82: A Missing Isomer of Sc2O@C82.
;
_journal_issue 4
_journal_name_full 'Inorganic chemistry'
_journal_page_first 1926
_journal_page_last 1933
_journal_paper_doi 10.1021/acs.inorgchem.5b02901
_journal_volume 55
_journal_year 2016
_chemical_formula_moiety 'Sc2O C82, Ni N4 C36 H44, 0.90(bz), 0.10(CF)'
_chemical_formula_sum 'C123.5 H49.5 Cl0.25 N4 Ni O Sc2'
_chemical_formula_weight 1762.66
_chemical_name_common Sc2O@C82/NiOEP/0.90(bz)0.10(CF)
_space_group_crystal_system monoclinic
_space_group_IT_number 12
_space_group_name_Hall '-C 2y'
_space_group_name_H-M_alt 'C 1 2/m 1'
_atom_sites_solution_hydrogens geom
_atom_sites_solution_primary direct
_atom_sites_solution_secondary difmap
_audit_creation_method SHELXL-2013
_cell_angle_alpha 90
_cell_angle_beta 95.0798(34)
_cell_angle_gamma 90
_cell_formula_units_Z 4
_cell_length_a 25.3629(30)
_cell_length_b 15.1841(16)
_cell_length_c 19.8128(25)
_cell_measurement_temperature 120(2)
_cell_volume 7600.2(15)
_computing_cell_refinement 'Bruker SAINT'
_computing_data_collection 'Bruker APEX2'
_computing_data_reduction 'Bruker SAINT'
_computing_molecular_graphics 'Bruker SHELXTL'
_computing_publication_material 'Bruker SHELXTL'
_computing_structure_refinement 'SHELXL-2013 (Sheldrick, 2013)'
_computing_structure_solution 'SHELXS-97 (Sheldrick, 2008)'
_diffrn_ambient_temperature 120(2)
_diffrn_measured_fraction_theta_full 0.995
_diffrn_measured_fraction_theta_max 0.971
_diffrn_measurement_device_type 'Bruker Smart Apex CCD area detector'
_diffrn_measurement_method 'phi and omega scans'
_diffrn_radiation_type MoK\a
_diffrn_radiation_wavelength 0.71073
_diffrn_reflns_av_R_equivalents 0.0454
_diffrn_reflns_av_unetI/netI 0.0280
_diffrn_reflns_Laue_measured_fraction_full 0.995
_diffrn_reflns_Laue_measured_fraction_max 0.971
_diffrn_reflns_limit_h_max 35
_diffrn_reflns_limit_h_min -35
_diffrn_reflns_limit_k_max 21
_diffrn_reflns_limit_k_min -19
_diffrn_reflns_limit_l_max 27
_diffrn_reflns_limit_l_min -27
_diffrn_reflns_number 108901
_diffrn_reflns_point_group_measured_fraction_full 0.995
_diffrn_reflns_point_group_measured_fraction_max 0.971
_diffrn_reflns_theta_full 25.242
_diffrn_reflns_theta_max 30.000
_diffrn_reflns_theta_min 2.504
_diffrn_source 'sealed tube'
_exptl_absorpt_coefficient_mu 0.496
_exptl_absorpt_correction_T_max 0.9521
_exptl_absorpt_correction_T_min 0.9160
_exptl_absorpt_correction_type multi-scan
_exptl_absorpt_process_details 'SADABS (Sheldrick 1996)'
_exptl_crystal_colour black
_exptl_crystal_density_diffrn 1.541
_exptl_crystal_description block
_exptl_crystal_F_000 3603
_exptl_crystal_size_max 0.180
_exptl_crystal_size_mid 0.150
_exptl_crystal_size_min 0.100
_refine_diff_density_max 1.586
_refine_diff_density_min -1.420
_refine_diff_density_rms 0.243
_refine_ls_extinction_method none
_refine_ls_goodness_of_fit_ref 1.669
_refine_ls_hydrogen_treatment constr
_refine_ls_matrix_type full
_refine_ls_number_parameters 1288
_refine_ls_number_reflns 11134
_refine_ls_number_restraints 5600
_refine_ls_restrained_S_all 1.721
_refine_ls_R_factor_all 0.1171
_refine_ls_R_factor_gt 0.1065
_refine_ls_shift/su_max 0.009
_refine_ls_shift/su_mean 0.001
_refine_ls_structure_factor_coef Fsqd
_refine_ls_weighting_details
;
 w=1/[\s^2^(Fo^2^)+(0.2000P)^2^]
 where P=(Fo^2^+2Fc^2^)/3
;
_refine_ls_weighting_scheme calc
_refine_ls_wR_factor_gt 0.3397
_refine_ls_wR_factor_ref 0.3505
_reflns_Friedel_coverage 0.000
_reflns_number_gt 9632
_reflns_number_total 11134
_reflns_threshold_expression 'I > 2\s(I)'
_cod_data_source_file ic5b02901_si_002.cif
_cod_data_source_block shelx
_cod_original_cell_volume 7599.9(24)
_cod_original_sg_symbol_H-M 'C 2/m'
_cod_original_formula_sum 'C123.50 H49.50 Cl0.25 N4 Ni O Sc2'
_cod_database_code 4347227
_shelx_space_group_comment
;
The symmetry employed for this shelxl refinement is uniquely defined
by the following loop, which should always be used as a source of
symmetry information in preference to the above space-group names.
They are only intended as comments.
;
_shelx_estimated_absorpt_t_min 0.916
_shelx_estimated_absorpt_t_max 0.952
_shelxl_version_number 2013-2

loop_
_space_group_symop_operation_xyz
'x, y, z'
'-x, y, -z'
'x+1/2, y+1/2, z'
'-x+1/2, y+1/2, -z'
'-x, -y, -z'
'x, -y, z'
'-x+1/2, -y+1/2, -z'
'x+1/2, -y+1/2, z'

loop_
_atom_site_label
_atom_site_type_symbol
_atom_site_fract_x
_atom_site_fract_y
_atom_site_fract_z
_atom_site_U_iso_or_equiv
_atom_site_adp_type
_atom_site_occupancy
_atom_site_site_symmetry_order
_atom_site_calc_flag
_atom_site_refinement_flags_posn
_atom_site_refinement_flags_adp
_atom_site_refinement_flags_occupancy
_atom_site_disorder_assembly
_atom_site_disorder_group
Ni01 Ni 0.51913(2) 1.0000 0.41786(2) 0.0132(2) Uani 1 2 d S TU P . .
N01 N 0.57614(11) 1.0000 0.49080(15) 0.0148(5) Uani 1 2 d S TU P . .
N02 N 0.52034(7) 0.87044(15) 0.41621(9) 0.0154(4) Uani 1 1 d . U . . .
N03 N 0.46414(11) 1.0000 0.34184(15) 0.0158(6) Uani 1 2 d S TU P . .
C01P C 0.44143(10) 0.92814(17) 0.30822(13) 0.0189(5) Uani 1 1 d . U . . .
C02P C 0.40511(10) 0.95576(19) 0.25185(13) 0.0224(5) Uani 1 1 d . U . . .
C03P C 0.37640(12) 0.8934(2) 0.20287(15) 0.0294(6) Uani 1 1 d . U . . .
H03A H 0.3466 0.9249 0.1779 0.035 Uiso 1 1 calc R U . . .
H03B H 0.3613 0.8449 0.2286 0.035 Uiso 1 1 calc R U . . .
C04P C 0.41194(14) 0.8536(2) 0.15145(16) 0.0363(7) Uani 1 1 d . U . . .
H04A H 0.3910 0.8135 0.1210 0.054 Uiso 1 1 calc R U . . .
H04B H 0.4411 0.8211 0.1757 0.054 Uiso 1 1 calc R U . . .
H04C H 0.4263 0.9010 0.1249 0.054 Uiso 1 1 calc R U . . .
C05P C 0.45238(10) 0.84226(17) 0.32367(13) 0.0195(5) Uani 1 1 d . U . . .
H05P H 0.4328 0.7982 0.2984 0.023 Uiso 1 1 calc R U . . .
C06P C 0.49014(9) 0.81531(17) 0.37375(13) 0.0185(5) Uani 1 1 d . U . . .
C07P C 0.50386(10) 0.72416(17) 0.38721(14) 0.0227(5) Uani 1 1 d . U . . .
C08P C 0.47974(12) 0.64726(19) 0.34706(17) 0.0318(7) Uani 1 1 d . U . . .
H08A H 0.4410 0.6560 0.3398 0.038 Uiso 1 1 calc R U . . .
H08B H 0.4862 0.5927 0.3739 0.038 Uiso 1 1 calc R U . . .
C09P C 0.50173(16) 0.6353(2) 0.27844(19) 0.0454(9) Uani 1 1 d . U . . .
H09A H 0.4846 0.5847 0.2550 0.068 Uiso 1 1 calc R U . . .
H09B H 0.5400 0.6251 0.2852 0.068 Uiso 1 1 calc R U . . .
H09C H 0.4948 0.6885 0.2511 0.068 Uiso 1 1 calc R U . . .
C10P C 0.54235(10) 0.72399(17) 0.43928(14) 0.0214(5) Uani 1 1 d . U . . .
C11P C 0.57211(11) 0.64732(18) 0.47244(17) 0.0285(6) Uani 1 1 d . U . . .
H11A H 0.5511 0.5930 0.4633 0.034 Uiso 1 1 calc R U . . .
H11B H 0.5759 0.6567 0.5221 0.034 Uiso 1 1 calc R U . . .
C12P C 0.62749(13) 0.6338(2) 0.4479(2) 0.0428(8) Uani 1 1 d . U . . .
H12A H 0.6447 0.5834 0.4716 0.064 Uiso 1 1 calc R U . . .
H12B H 0.6488 0.6868 0.4574 0.064 Uiso 1 1 calc R U . . .
H12C H 0.6241 0.6224 0.3990 0.064 Uiso 1 1 calc R U . . .
C13P C 0.55239(9) 0.81530(16) 0.45683(12) 0.0172(5) Uani 1 1 d . U . . .
C14P C 0.59043(9) 0.84127(17) 0.50578(13) 0.0181(5) Uani 1 1 d . U . . .
H14P H 0.6101 0.7970 0.5308 0.022 Uiso 1 1 calc R U . . .
C15P C 0.60188(9) 0.92773(16) 0.52091(12) 0.0161(5) Uani 1 1 d . U . . .
C16P C 0.64459(10) 0.95483(18) 0.57044(13) 0.0198(5) Uani 1 1 d . U . . .
C17P C 0.68294(11) 0.89329(19) 0.60805(14) 0.0256(6) Uani 1 1 d . U . . .
H17A H 0.6636 0.8409 0.6225 0.031 Uiso 1 1 calc R U . . .
H17B H 0.6990 0.9230 0.6493 0.031 Uiso 1 1 calc R U . . .
C18P C 0.72666(13) 0.8637(2) 0.56524(17) 0.0390(8) Uani 1 1 d . U . . .
H18A H 0.7507 0.8236 0.5917 0.058 Uiso 1 1 calc R U . . .
H18B H 0.7465 0.9152 0.5517 0.058 Uiso 1 1 calc R U . . .
H18C H 0.7110 0.8332 0.5247 0.058 Uiso 1 1 calc R U . . .
C01A C 0.6888(6) 0.8520(11) 0.0148(9) 0.080(3) Uani 0.350(2) 1 d D U P A 1
C02A C 0.7045(6) 0.7803(10) 0.0629(8) 0.071(3) Uani 0.350(2) 1 d D U P A 1
C03A C 0.7559(7) 0.7720(9) 0.1000(7) 0.071(3) Uani 0.350(2) 1 d D U P A 1
C04A C 0.7957(5) 0.8292(6) 0.0855(6) 0.070(3) Uani 0.350(2) 1 d D U P A 1
C05A C 0.7818(4) 0.8962(8) 0.0337(5) 0.071(3) Uani 0.350(2) 1 d D U P A 1
C06A C 0.7289(7) 0.9098(9) -0.0052(8) 0.080(3) Uani 0.350(2) 1 d D U P A 1
C07A C 0.7108(5) 1.0000 -0.0175(4) 0.080(2) Uani 0.701(4) 2 d DS TU P A 1
C08A C 0.6536(4) 1.0262(6) -0.0129(4) 0.0639(19) Uani 0.350(2) 1 d D U P A 1
C09A C 0.6138(6) 0.9637(8) 0.0036(6) 0.073(3) Uani 0.350(2) 1 d D U P A 1
C10A C 0.6316(6) 0.8720(9) 0.0189(8) 0.077(3) Uani 0.350(2) 1 d D U P A 1
C11A C 0.6106(6) 0.8146(10) 0.0718(8) 0.074(3) Uani 0.350(2) 1 d D U P A 1
C12A C 0.6611(7) 0.7588(11) 0.0997(6) 0.074(3) Uani 0.350(2) 1 d D U P A 1
C13A C 0.6615(5) 0.7404(9) 0.1676(6) 0.075(3) Uani 0.350(2) 1 d D U P A 1
C14A C 0.7094(4) 0.7295(7) 0.2043(6) 0.064(3) Uani 0.350(2) 1 d D U P A 1
C15A C 0.7556(5) 0.7448(7) 0.1679(5) 0.064(3) Uani 0.350(2) 1 d D U P A 1
C16A C 0.7966(4) 0.7807(6) 0.2174(6) 0.061(2) Uani 0.350(2) 1 d D U P A 1
C17A C 0.8374(4) 0.8452(8) 0.2023(7) 0.063(3) Uani 0.350(2) 1 d D U P A 1
C18A C 0.8353(4) 0.8657(7) 0.1330(5) 0.066(3) Uani 0.350(2) 1 d D U P A 1
C19A C 0.8479(4) 0.9529(7) 0.1125(6) 0.066(3) Uani 0.350(2) 1 d D U P A 1
C20A C 0.8164(5) 0.9731(6) 0.0498(6) 0.068(3) Uani 0.350(2) 1 d D U P A 1
C21A C 0.7985(5) 1.0578(10) 0.0323(7) 0.072(3) Uani 0.350(2) 1 d D U P A 1
C22A C 0.7442(4) 1.0730(8) 0.0006(6) 0.074(3) Uani 0.350(2) 1 d D U P A 1
C23A C 0.7098(4) 1.1459(7) 0.0175(6) 0.066(3) Uani 0.350(2) 1 d D U P A 1
C24A C 0.6565(4) 1.1160(7) 0.0076(5) 0.0639(19) Uani 0.350(2) 1 d D U P A 1
C25A C 0.6175(5) 1.1484(8) 0.0504(5) 0.055(2) Uani 0.350(2) 1 d D U P A 1
C26A C 0.5756(4) 1.0874(6) 0.0581(4) 0.057(2) Uani 0.350(2) 1 d D U P A 1
C27A C 0.5732(3) 1.0000 0.0363(4) 0.066(2) Uani 0.701(4) 2 d DS TU P A 1
C28A C 0.5514(3) 0.9470(6) 0.0855(5) 0.057(2) Uani 0.350(2) 1 d D U P A 1
C29A C 0.5668(5) 0.8605(8) 0.1057(7) 0.065(3) Uani 0.350(2) 1 d D U P A 1
C30A C 0.5760(5) 0.8277(9) 0.1777(5) 0.068(3) Uani 0.350(2) 1 d D U P A 1
C31A C 0.6181(5) 0.7677(8) 0.2026(7) 0.084(3) Uani 0.350(2) 1 d D U P A 1
C32A C 0.6321(4) 0.7864(7) 0.2740(6) 0.066(3) Uani 0.350(2) 1 d D U P A 1
C33A C 0.6869(6) 0.7862(8) 0.3143(7) 0.063(3) Uani 0.350(2) 1 d D U P A 1
C34A C 0.7229(5) 0.7538(7) 0.2745(6) 0.059(3) Uani 0.350(2) 1 d D U P A 1
C35A C 0.7766(5) 0.7856(7) 0.2824(5) 0.0567(19) Uani 0.350(2) 1 d D U P A 1
C36A C 0.7927(5) 0.8484(7) 0.3335(5) 0.048(2) Uani 0.350(2) 1 d D U P A 1
C37A C 0.8296(3) 0.9101(6) 0.3180(5) 0.057(2) Uani 0.350(2) 1 d D U P A 1
C38A C 0.8518(3) 0.9060(8) 0.2525(5) 0.061(2) Uani 0.350(2) 1 d D U P A 1
C39A C 0.8642(3) 0.9927(10) 0.2315(5) 0.065(2) Uani 0.350(2) 1 d D U P A 1
C40A C 0.8626(4) 1.0182(8) 0.1599(6) 0.060(3) Uani 0.350(2) 1 d D U P A 1
C41A C 0.8465(4) 1.1030(7) 0.1426(7) 0.059(3) Uani 0.350(2) 1 d D U P A 1
C42A C 0.8154(5) 1.1208(8) 0.0791(5) 0.068(3) Uani 0.350(2) 1 d D U P A 1
C43A C 0.7812(4) 1.1939(8) 0.0903(6) 0.059(3) Uani 0.350(2) 1 d D U P A 1
C44A C 0.7263(5) 1.2007(9) 0.0648(6) 0.054(3) Uani 0.350(2) 1 d D U P A 1
C45A C 0.6880(5) 1.2411(7) 0.1037(5) 0.047(2) Uani 0.350(2) 1 d D U P A 1
C46A C 0.6329(5) 1.2206(10) 0.0985(6) 0.058(3) Uani 0.350(2) 1 d D U P A 1
C47A C 0.6063(4) 1.2229(7) 0.1601(4) 0.058(2) Uani 0.350(2) 1 d D U P A 1
C48A C 0.5683(4) 1.1554(7) 0.1641(5) 0.056(3) Uani 0.350(2) 1 d D U P A 1
C49A C 0.5506(3) 1.0921(6) 0.1250(4) 0.0426(19) Uani 0.350(2) 1 d D U P A 1
C50A C 0.5378(3) 1.0000 0.1418(4) 0.0594(19) Uani 0.701(4) 2 d DS TU P A 1
C51A C 0.5452(4) 0.9722(7) 0.2114(5) 0.053(2) Uani 0.350(2) 1 d D U P A 1
C52A C 0.5632(5) 0.8849(8) 0.2321(6) 0.0604(16) Uani 0.350(2) 1 d D U P A 1
C53A C 0.5979(4) 0.8593(7) 0.2907(4) 0.057(2) Uani 0.350(2) 1 d D U P A 1
C54A C 0.6137(4) 0.9293(8) 0.3376(5) 0.051(2) Uani 0.350(2) 1 d D U P A 1
C55A C 0.6652(3) 0.9366(6) 0.3804(5) 0.050(2) Uani 0.350(2) 1 d D U P A 1
C56A C 0.6969(4) 0.8551(6) 0.3640(5) 0.056(3) Uani 0.350(2) 1 d D U P A 1
C57A C 0.7501(4) 0.8795(6) 0.3737(4) 0.049(2) Uani 0.350(2) 1 d D U P A 1
C58A C 0.7534(4) 0.9715(6) 0.3952(5) 0.060(2) Uani 0.350(2) 1 d D U P A 1
C59A C 0.7889(4) 1.0326(6) 0.3728(5) 0.075(3) Uani 0.350(2) 1 d D U P A 1
C60A C 0.8284(3) 1.0000 0.3375(4) 0.080(2) Uani 0.701(4) 2 d DS TU P A 1
C61A C 0.8508(4) 1.0530(6) 0.2842(6) 0.075(3) Uani 0.350(2) 1 d D U P A 1
C62A C 0.8352(5) 1.1353(8) 0.2639(6) 0.069(3) Uani 0.350(2) 1 d D U P A 1
C63A C 0.8310(5) 1.1653(8) 0.1917(5) 0.062(3) Uani 0.350(2) 1 d D U P A 1
C64A C 0.7909(4) 1.2202(6) 0.1574(5) 0.053(2) Uani 0.350(2) 1 d D U P A 1
C65A C 0.7586(4) 1.2485(7) 0.2011(6) 0.062(3) Uani 0.350(2) 1 d D U P A 1
C66A C 0.7075(4) 1.2710(6) 0.1713(4) 0.052(2) Uani 0.350(2) 1 d D U P A 1
C67A C 0.6755(4) 1.2711(7) 0.2253(6) 0.065(3) Uani 0.350(2) 1 d D U P A 1
C68A C 0.6283(4) 1.2402(7) 0.2272(5) 0.067(3) Uani 0.350(2) 1 d D U P A 1
C69A C 0.6044 1.1838(9) 0.2716(5) 0.077(3) Uani 0.350(2) 1 d D U P A 1
C70A C 0.5677(4) 1.1312(7) 0.2338(6) 0.0604(16) Uani 0.350(2) 1 d D U P A 1
C71A C 0.5619(4) 1.0420(7) 0.2608(6) 0.054(2) Uani 0.350(2) 1 d D U P A 1
C72A C 0.5958(4) 1.0222(6) 0.3232(6) 0.046(2) Uani 0.350(2) 1 d D U P A 1
C73A C 0.6324(4) 1.0904(8) 0.3555(6) 0.064(3) Uani 0.350(2) 1 d D U P A 1
C74A C 0.6325(4) 1.1701(8) 0.3251(5) 0.074(3) Uani 0.350(2) 1 d D U P A 1
C75A C 0.6821(5) 1.2088(8) 0.3311(6) 0.071(3) Uani 0.350(2) 1 d D U P A 1
C76A C 0.7047(5) 1.2507(8) 0.2851(5) 0.062(3) Uani 0.350(2) 1 d D U P A 1
C77A C 0.7577(4) 1.2350(6) 0.2720(5) 0.052(2) Uani 0.350(2) 1 d D U P A 1
C78A C 0.7932(5) 1.1716(8) 0.3075(7) 0.0567(19) Uani 0.350(2) 1 d D U P A 1
C79A C 0.7687(5) 1.1212(10) 0.3572(8) 0.068(3) Uani 0.350(2) 1 d D U P A 1
C80A C 0.7155(4) 1.1515(7) 0.3688(6) 0.060(3) Uani 0.350(2) 1 d D U P A 1
C81A C 0.6848 1.0817(6) 0.3854(7) 0.075(3) Uani 0.350(2) 1 d D U P A 1
C82A C 0.6989 1.0000 0.3975(4) 0.062(2) Uani 0.701(4) 2 d DS TU P A 1
C01D C 0.7728(8) 0.8216(16) 0.0693(11) 0.0583(8) Uani 0.151(2) 1 d D U P B 2
C02D C 0.7997(7) 0.7931(16) 0.1349(10) 0.0583(8) Uani 0.151(2) 1 d D U P B 2
C03D C 0.8373(13) 0.8440(18) 0.1755(10) 0.0583(8) Uani 0.151(2) 1 d D U P B 2
C04D C 0.8574(10) 0.9202(9) 0.1501(8) 0.0583(8) Uani 0.151(2) 1 d D U P B 2
C05D C 0.8372(8) 0.9453(13) 0.0813(8) 0.0583(8) Uani 0.151(2) 1 d D U P B 2
C06D C 0.7946(9) 0.8962(15) 0.0387(14) 0.0583(8) Uani 0.151(2) 1 d D U P B 2
C07D C 0.7539(6) 0.9477(14) 0.0006(12) 0.0583(8) Uani 0.151(2) 1 d D U P B 2
C08D C 0.6968(6) 0.9202(9) -0.0082(14) 0.0583(8) Uani 0.151(2) 1 d D U P B 2
C09D C 0.6773(8) 0.8424(17) 0.0251(14) 0.0583(8) Uani 0.151(2) 1 d D U P B 2
C10D C 0.7179(7) 0.7912(17) 0.0672(11) 0.0583(8) Uani 0.151(2) 1 d D U P B 2
C11D C 0.7104(7) 0.7453(15) 0.1309(10) 0.0583(8) Uani 0.151(2) 1 d D U P B 2
C12D C 0.7630(9) 0.7473(16) 0.1729(8) 0.0583(8) Uani 0.151(2) 1 d D U P B 2
C13D C 0.7576(8) 0.752(2) 0.2417(9) 0.0583(8) Uani 0.151(2) 1 d D U P B 2
C14D C 0.7938(8) 0.7973(14) 0.2826(11) 0.0583(8) Uani 0.151(2) 1 d D U P B 2
C15D C 0.8352(9) 0.8383(13) 0.2472(8) 0.0583(8) Uani 0.151(2) 1 d D U P B 2
C16D C 0.8524(9) 0.9162(11) 0.2859(10) 0.0583(8) Uani 0.151(2) 1 d D U P B 2
C17D C 0.8687(10) 1.0000 0.2571(9) 0.0583(8) Uani 0.302(4) 2 d DS TU P B 2
C18D C 0.8702(7) 1.0000 0.1871(7) 0.0583(8) Uani 0.302(4) 2 d DS TU P B 2
C19D C 0.8587(10) 1.0740(9) 0.1439(10) 0.0583(8) Uani 0.151(2) 1 d D U P B 2
C20D C 0.8381(8) 1.0414(14) 0.0777(9) 0.0583(8) Uani 0.151(2) 1 d D U P B 2
C21D C 0.8001(8) 1.0886(14) 0.0380(11) 0.0583(8) Uani 0.151(2) 1 d D U P B 2
C22D C 0.7552(6) 1.0412(14) -0.0008(11) 0.0583(8) Uani 0.151(2) 1 d D U P B 2
C23D C 0.7005(6) 1.0743(9) -0.0107(14) 0.0583(8) Uani 0.151(2) 1 d D U P B 2
C24D C 0.6665(5) 1.0000 -0.0158(9) 0.0583(8) Uani 0.302(4) 2 d DS TU P B 2
C25D C 0.6139(8) 1.0000 0.0100(12) 0.0583(8) Uani 0.302(4) 2 d DS TU P B 2
C26D C 0.5942(8) 0.9199(10) 0.0355(10) 0.0583(8) Uani 0.151(2) 1 d D U P B 2
C27D C 0.6269(7) 0.8452(13) 0.0436(11) 0.0583(8) Uani 0.151(2) 1 d D U P B 2
C28D C 0.6167(8) 0.7985(13) 0.1049(10) 0.0583(8) Uani 0.151(2) 1 d D U P B 2
C29D C 0.6532(8) 0.7531(19) 0.1466(10) 0.0583(8) Uani 0.151(2) 1 d D U P B 2
C30D C 0.6550(8) 0.7465(15) 0.2218(8) 0.0583(8) Uani 0.151(2) 1 d D U P B 2
C31D C 0.7052(6) 0.7466(17) 0.2644(10) 0.0583(8) Uani 0.151(2) 1 d D U P B 2
C32D C 0.6993(7) 0.7999(16) 0.3238(11) 0.0583(8) Uani 0.151(2) 1 d D U P B 2
C33D C 0.7361(8) 0.8617(17) 0.3651(16) 0.0583(8) Uani 0.151(2) 1 d D U P B 2
C34D C 0.7858(8) 0.8496(15) 0.3420(11) 0.0583(8) Uani 0.151(2) 1 d D U P B 2
C35D C 0.8222(9) 0.9223(12) 0.3436(10) 0.0583(8) Uani 0.151(2) 1 d D U P B 2
C36D C 0.8066(8) 1.0000 0.3721(11) 0.0583(8) Uani 0.302(4) 2 d DS TU P B 2
C37D C 0.8207(8) 1.0803(11) 0.3430(11) 0.0583(8) Uani 0.151(2) 1 d D U P B 2
C38D C 0.8514(6) 1.0779(11) 0.2845(9) 0.0583(8) Uani 0.151(2) 1 d D U P B 2
C39D C 0.8384(8) 1.1540(14) 0.2436(8) 0.0583(8) Uani 0.151(2) 1 d D U P B 2
C40D C 0.8407(11) 1.1520(16) 0.1703(10) 0.0583(8) Uani 0.151(2) 1 d D U P B 2
C41D C 0.8033(7) 1.1981(15) 0.1306(10) 0.0583(8) Uani 0.151(2) 1 d D U P B 2
C42D C 0.7829(7) 1.1644(14) 0.0653(10) 0.0583(8) Uani 0.151(2) 1 d D U P B 2
C43D C 0.7297(6) 1.1948(15) 0.0526(9) 0.0583(8) Uani 0.151(2) 1 d D U P B 2
C44D C 0.6864(7) 1.1439(16) 0.0206(16) 0.0583(8) Uani 0.151(2) 1 d D U P B 2
C45D C 0.6352(9) 1.150(2) 0.0446(15) 0.0583(8) Uani 0.151(2) 1 d D U P B 2
C46D C 0.5938(9) 1.0874(14) 0.0337(12) 0.0583(8) Uani 0.151(2) 1 d D U P B 2
C47D C 0.5578(8) 1.0874(9) 0.0918(8) 0.0583(8) Uani 0.151(2) 1 d D U P B 2
C48D C 0.5475(7) 1.0000 0.1119(7) 0.0583(8) Uani 0.302(4) 2 d DS TU P B 2
C49D C 0.5606(9) 0.9215(10) 0.0951(10) 0.0583(8) Uani 0.151(2) 1 d D U P B 2
C50D C 0.5763(9) 0.8436(12) 0.1368(8) 0.0583(8) Uani 0.151(2) 1 d D U P B 2
C51D C 0.5763(9) 0.8420(15) 0.2118(9) 0.0583(8) Uani 0.151(2) 1 d D U P B 2
C52D C 0.6181(7) 0.7994(14) 0.2549(9) 0.0583(8) Uani 0.151(2) 1 d D U P B 2
C53D C 0.6443(8) 0.8336(12) 0.3184(10) 0.0583(8) Uani 0.151(2) 1 d D U P B 2
C54D C 0.6290(10) 0.9235(12) 0.3391(14) 0.0583(8) Uani 0.151(2) 1 d D U P B 2
C55D C 0.6608(5) 1.0000 0.3843(8) 0.0583(8) Uani 0.302(4) 2 d DS TU P B 2
C56D C 0.7113(6) 0.9420(7) 0.3924(10) 0.0583(8) Uani 0.151(2) 1 d D U P B 2
C57D C 0.7520(5) 1.0000 0.3981(10) 0.0583(8) Uani 0.302(4) 2 d DS TU P B 2
C58D C 0.7292(6) 1.0920(7) 0.3941(10) 0.0583(8) Uani 0.151(2) 1 d D U P B 2
C59D C 0.7393(7) 1.1652(13) 0.3574(11) 0.0583(8) Uani 0.151(2) 1 d D U P B 2
C60D C 0.7891(8) 1.1580(13) 0.3377(11) 0.0583(8) Uani 0.151(2) 1 d D U P B 2
C61D C 0.7994(8) 1.2051(13) 0.2761(10) 0.0583(8) Uani 0.151(2) 1 d D U P B 2
C62D C 0.7621(8) 1.246(2) 0.2338(10) 0.0583(8) Uani 0.151(2) 1 d D U P B 2
C63D C 0.7623(8) 1.2487(16) 0.1574(8) 0.0583(8) Uani 0.151(2) 1 d D U P B 2
C64D C 0.7172(6) 1.2460(14) 0.1086(9) 0.0583(8) Uani 0.151(2) 1 d D U P B 2
C65D C 0.6740(6) 1.2464(15) 0.1388(10) 0.0583(8) Uani 0.151(2) 1 d D U P B 2
C66D C 0.6295(8) 1.2114(14) 0.1007(9) 0.0583(8) Uani 0.151(2) 1 d D U P B 2
C67D C 0.5886(7) 1.2055(12) 0.1432(9) 0.0583(8) Uani 0.151(2) 1 d D U P B 2
C68D C 0.5574(8) 1.1410(8) 0.1510(8) 0.0583(8) Uani 0.151(2) 1 d D U P B 2
C69D C 0.5470(8) 1.0862(9) 0.2067(7) 0.0583(8) Uani 0.151(2) 1 d D U P B 2
C70D C 0.5406(8) 1.0000 0.1840(7) 0.0583(8) Uani 0.302(4) 2 d DS TU P B 2
C71D C 0.5578(10) 0.9293(12) 0.2366(10) 0.0583(8) Uani 0.151(2) 1 d D U P B 2
C72D C 0.5830(9) 0.9694(11) 0.3002(12) 0.0583(8) Uani 0.151(2) 1 d D U P B 2
C73D C 0.5908(8) 1.0671(9) 0.3098(9) 0.0583(8) Uani 0.151(2) 1 d D U P B 2
C74D C 0.5678(7) 1.1176(11) 0.2593(8) 0.0583(8) Uani 0.151(2) 1 d D U P B 2
C75D C 0.5932(7) 1.1995(12) 0.2581(8) 0.0583(8) Uani 0.151(2) 1 d D U P B 2
C76D C 0.6075(7) 1.2374(14) 0.2072(8) 0.0583(8) Uani 0.151(2) 1 d D U P B 2
C77D C 0.6610(6) 1.2618(15) 0.2055(8) 0.0583(8) Uani 0.151(2) 1 d D U P B 2
C78D C 0.7067(8) 1.258(2) 0.2573(11) 0.0583(8) Uani 0.151(2) 1 d D U P B 2
C79D C 0.6957(7) 1.211(2) 0.3161(15) 0.0583(8) Uani 0.151(2) 1 d D U P B 2
C80D C 0.6349(6) 1.1991(11) 0.3104(10) 0.0583(8) Uani 0.151(2) 1 d D U P B 2
C81D C 0.6322(7) 1.1201(10) 0.3426(10) 0.0583(8) Uani 0.151(2) 1 d D U P B 2
C82D C 0.6711(6) 1.0822(8) 0.3848(10) 0.0583(8) Uani 0.151(2) 1 d D U P B 2
Sc04 Sc 0.7279(2) 1.0000 0.0890(2) 0.067(2) Uani 0.240(6) 2 d S TU P C 3
Sc03 Sc 0.6670(3) 0.9023(5) 0.2363(5) 0.058(3) Uani 0.155(6) 1 d . U P D 4
Sc02 Sc 0.7035(5) 1.0388(3) 0.2895(3) 0.044(3) Uani 0.174(7) 1 d . U P E 5
Sc01 Sc 0.77323(18) 1.0405(4) 0.1459(3) 0.0795(19) Uani 0.232(4) 1 d . U P F 6
Sc07 Sc 0.6770(10) 0.9464(19) 0.2719(11) 0.042(8) Uani 0.056(8) 1 d . U P G 7
Sc06 Sc 0.6338(6) 0.9454(13) 0.2078(9) 0.117(7) Uani 0.114(5) 1 d . U P H 8
Sc05 Sc 0.7442(5) 0.8969(8) 0.1565(8) 0.132(5) Uani 0.148(4) 1 d . U P I 9
O02 O 0.6853(19) 0.978(2) 0.1641(16) 0.080(10) Uani 0.162(18) 1 d . U P J 10
O01 O 0.7204(4) 1.0000 0.2035(5) 0.040(3) Uani 0.45(2) 2 d S TU P K 11
O03 O 0.7045(11) 0.9736(15) 0.1809(18) 0.018(7) Uiso 0.11(2) 1 d . U P L 12
C01S C 0.6198(3) 0.5000 0.1960(4) 0.066(2) Uani 0.904(5) 2 d S TU P M 14
H01S H 0.5827 0.5000 0.1840 0.079 Uiso 0.904(5) 2 calc R U P M 14
C02S C 0.6390(3) 0.5000 0.2645(3) 0.0462(14) Uani 0.904(5) 2 d S TU P M 14
H02S H 0.6145 0.5000 0.2982 0.055 Uiso 0.904(5) 2 calc R U P M 14
C03S C 0.6905(3) 0.5000 0.2837(3) 0.0515(16) Uani 0.904(5) 2 d S TU P M 14
H03S H 0.7022 0.5000 0.3306 0.062 Uiso 0.904(5) 2 calc R U P M 14
C04S C 0.7282(3) 0.5000 0.2346(3) 0.0519(15) Uani 0.904(5) 2 d S TU P M 14
H04S H 0.7650 0.5000 0.2487 0.062 Uiso 0.904(5) 2 calc R U P M 14
C05S C 0.7117(3) 0.5000 0.1682(3) 0.0568(17) Uani 0.904(5) 2 d S TU P M 14
H05S H 0.7367 0.5000 0.1352 0.068 Uiso 0.904(5) 2 calc R U P M 14
C06S C 0.6537(3) 0.5000 0.1466(3) 0.064(2) Uani 0.904(5) 2 d S TU P M 14
H06S H 0.6409 0.5000 0.1000 0.076 Uiso 0.904(5) 2 calc R U P M 14
Cl01 Cl 0.7526(3) 0.5000 0.2036(3) 0.037(3) Uani 0.096(5) 2 d R TU P M 15
Cl03 Cl 0.6435(3) 0.5280 0.1459(3) 0.119(9) Uani 0.096(5) 1 d R U P M 15
Cl02 Cl 0.6658(3) 0.5000 0.2919(3) 0.081(7) Uani 0.096(5) 2 d R TU P M 15
C11S C 0.6897(3) 0.5440 0.2176(3) 0.069(7) Uani 0.096(5) 1 d R U P M 15
H11S H 0.6944 0.6148 0.2253 0.083 Uiso 0.096(5) 1 d R U P M 15

loop_
_atom_site_aniso_label
_atom_site_aniso_U_11
_atom_site_aniso_U_22
_atom_site_aniso_U_33
_atom_site_aniso_U_23
_atom_site_aniso_U_13
_atom_site_aniso_U_12
Ni01 0.0103(3) 0.0124(3) 0.0169(3) 0.000 0.00081(17) 0.000
N01 0.0118(12) 0.0146(13) 0.0181(13) 0.000 0.0014(10) 0.000
N02 0.0111(9) 0.0151(10) 0.0200(10) 0.0021(7) 0.0018(8) 0.0001(6)
N03 0.0132(12) 0.0167(13) 0.0171(13) 0.000 -0.0006(10) 0.000
C01P 0.0136(11) 0.0230(13) 0.0199(11) -0.0012(9) 0.0000(9) -0.0032(9)
C02P 0.0158(11) 0.0260(13) 0.0242(12) -0.0003(10) -0.0053(9) -0.0021(9)
C03P 0.0263(13) 0.0313(15) 0.0284(13) -0.0026(11) -0.0102(11) -0.0057(11)
C04P 0.0404(17) 0.0394(17) 0.028 -0.0086(12) -0.0016(13) -0.0071(13)
C05P 0.0185(11) 0.0191(11) 0.0207(11) -0.0036(9) 0.0008(9) -0.0030(9)
C06P 0.0153(11) 0.0162(11) 0.0244(12) -0.0011(8) 0.0036(9) -0.0018(8)
C07P 0.0202(11) 0.0170(12) 0.0313(13) -0.0012(10) 0.0041(10) -0.0023(9)
C08P 0.0296(14) 0.0177(13) 0.0468(17) -0.0059(11) -0.0051(13) -0.0021(10)
C09P 0.049(2) 0.0328(17) 0.054(2) -0.0193(15) -0.0003(16) 0.0010(14)
C10P 0.0178(11) 0.0156(11) 0.0314(13) -0.0011(9) 0.0050(10) -0.0007(9)
C11P 0.0248(13) 0.0150(12) 0.0452(16) 0.0035(10) -0.0005(12) 0.0010(10)
C12P 0.0316(16) 0.0315(16) 0.066(2) 0.0015(15) 0.0078(15) 0.0143(13)
C13P 0.0136(10) 0.0145(11) 0.0235(12) 0.0013(8) 0.0010(9) 0.0013(8)
C14P 0.0133(10) 0.0182(11) 0.0227(11) 0.0037(9) 0.0006(9) 0.0017(8)
C15P 0.0125(10) 0.0174(11) 0.0181(11) 0.0012(8) 0.0003(8) 0.0009(8)
C16P 0.0130(10) 0.0270(13) 0.0190(11) 0.0034(9) -0.0007(8) 0.0001(9)
C17P 0.0199(12) 0.0321(14) 0.0239(12) 0.0058(10) -0.0026(9) 0.0037(10)
C18P 0.0268(14) 0.049(2) 0.0416(17) 0.0161(14) 0.0079(12) 0.0186(14)
C01A 0.108(6) 0.069(6) 0.062(6) -0.044(5) 0.006(6) -0.007(6)
C02A 0.092(6) 0.057(5) 0.064(5) -0.035(5) 0.011(6) 0.009(5)
C03A 0.091(6) 0.049(5) 0.075(5) -0.019(5) 0.026(5) 0.024(5)
C04A 0.082(6) 0.059(6) 0.075(6) -0.016(5) 0.037(5) 0.035(5)
C05A 0.086(6) 0.081(6) 0.054(5) -0.026(5) 0.046(5) 0.024(5)
C06A 0.112(6) 0.081(6) 0.049(5) -0.026(5) 0.018(5) 0.003(5)
C07A 0.123(6) 0.086(5) 0.033(3) 0.000 0.021(4) 0.000
C08A 0.096(4) 0.071(4) 0.021(3) 0.017(3) -0.018(3) 0.009(3)
C09A 0.092(5) 0.078(5) 0.044(4) -0.015(4) -0.025(5) 0.007(5)
C10A 0.103(6) 0.065(5) 0.060(5) -0.027(5) -0.008(6) -0.012(5)
C11A 0.088(6) 0.059(5) 0.075(6) -0.021(5) 0.009(5) -0.033(5)
C12A 0.092(6) 0.061(5) 0.068(6) -0.017(5) 0.003(6) -0.008(6)
C13A 0.093(6) 0.048(5) 0.082(6) -0.005(5) -0.006(5) -0.018(5)
C14A 0.088(6) 0.030(4) 0.073(5) 0.003(4) 0.004(5) 0.006(4)
C15A 0.087(6) 0.031(4) 0.076(6) -0.011(4) 0.011(5) 0.028(4)
C16A 0.067(5) 0.037(4) 0.076(5) -0.003(4) -0.001(4) 0.036(4)
C17A 0.045(5) 0.062(5) 0.084(6) 0.008(5) 0.021(5) 0.044(4)
C18A 0.058(5) 0.070(6) 0.075(5) -0.002(5) 0.038(5) 0.036(5)
C19A 0.049(5) 0.083(6) 0.072(5) 0.003(5) 0.041(5) 0.009(4)
C20A 0.073(5) 0.085(6) 0.055(5) -0.004(4) 0.056(4) 0.008(5)
C21A 0.089(6) 0.078(6) 0.055(5) 0.024(5) 0.048(5) 0.004(5)
C22A 0.102(6) 0.084(6) 0.039(5) 0.023(5) 0.035(5) -0.003(5)
C23A 0.082(6) 0.071(5) 0.047(5) 0.034(4) 0.014(5) -0.001(5)
C24A 0.096(4) 0.071(4) 0.021(3) 0.017(3) -0.018(3) 0.009(3)
C25A 0.077(5) 0.055(5) 0.029(4) 0.022(4) -0.012(4) 0.009(5)
C26A 0.052(5) 0.079(5) 0.040(4) 0.007(4) -0.004(4) 0.027(4)
C27A 0.066(2) 0.066(2) 0.065(2) 0.000 0.0033(10) 0.000
C28A 0.026(4) 0.059(5) 0.080(5) -0.017(4) -0.029(4) 0.002(4)
C29A 0.058(5) 0.060(5) 0.075(5) -0.014(5) -0.007(5) -0.034(4)
C30A 0.060(5) 0.055(5) 0.087(6) 0.005(5) 0.002(5) -0.037(5)
C31A 0.093(6) 0.067(5) 0.090(6) 0.011(5) 0.004(6) -0.029(5)
C32A 0.083(5) 0.048(4) 0.069(5) 0.038(4) 0.012(5) -0.027(4)
C33A 0.093(5) 0.037(4) 0.061(5) 0.035(4) 0.013(4) -0.001(4)
C34A 0.075(6) 0.034(4) 0.066(5) 0.026(4) -0.004(5) 0.012(5)
C35A 0.068(4) 0.041(4) 0.058(4) -0.003(3) -0.009(4) 0.007(3)
C36A 0.062(5) 0.044(4) 0.033(4) 0.012(4) -0.020(4) 0.031(4)
C37A 0.035(4) 0.071(5) 0.059(5) 0.016(4) -0.021(4) 0.026(4)
C38A 0.025(4) 0.079(6) 0.078(5) 0.018(5) 0.005(4) 0.026(4)
C39A 0.026(3) 0.089(5) 0.081(5) 0.003(6) 0.009(4) 0.008(6)
C40A 0.030(3) 0.076(6) 0.080(5) 0.008(5) 0.033(4) -0.001(4)
C41A 0.042(5) 0.056(5) 0.083(5) 0.007(5) 0.034(4) -0.023(4)
C42A 0.065(5) 0.070(5) 0.076(5) 0.025(5) 0.037(5) -0.006(5)
C43A 0.063(5) 0.055(5) 0.066(5) 0.024(4) 0.034(5) -0.019(5)
C44A 0.069(5) 0.053(5) 0.041(4) 0.034(4) 0.020(5) -0.003(5)
C45A 0.060(5) 0.034(4) 0.046(5) 0.017(4) 0.003(4) -0.003(4)
C46A 0.061(5) 0.052(5) 0.055(5) 0.008(4) -0.027(4) 0.014(4)
C47A 0.062(5) 0.051(5) 0.056(5) -0.004(4) -0.031(4) 0.015(4)
C48A 0.039(4) 0.061(5) 0.065(5) -0.016(4) -0.013(4) 0.034(4)
C49A 0.022(3) 0.064(5) 0.041(4) -0.005(4) -0.003(3) 0.023(4)
C50A 0.030(3) 0.088(5) 0.060(4) 0.000 0.002(3) 0.000
C51A 0.034(3) 0.073(5) 0.057(4) 0.016(4) 0.035(3) 0.003(3)
C52A 0.043(3) 0.078(4) 0.062(3) 0.002(4) 0.015(3) 0.002(4)
C53A 0.056(4) 0.073(5) 0.044(4) 0.003(4) 0.017(4) -0.037(4)
C54A 0.044(5) 0.081(5) 0.031(4) 0.009(4) 0.020(4) -0.026(4)
C55A 0.050(5) 0.081(5) 0.021(4) 0.017(4) 0.018(4) 0.000(4)
C56A 0.076(5) 0.055(5) 0.037(4) 0.032(4) 0.007(4) 0.008(5)
C57A 0.068(5) 0.053(5) 0.024(4) 0.024(4) -0.001(4) 0.018(5)
C58A 0.094(5) 0.061(5) 0.020(3) 0.012(3) -0.015(4) 0.007(4)
C59A 0.089(6) 0.076(5) 0.054(5) -0.012(4) -0.030(5) -0.010(5)
C60A 0.064(4) 0.087(5) 0.082(5) 0.000 -0.033(4) 0.000
C61A 0.046(5) 0.084(6) 0.091(6) -0.002(5) -0.017(5) -0.008(5)
C62A 0.058(5) 0.063(5) 0.085(6) -0.007(5) -0.005(5) -0.019(5)
C63A 0.053(5) 0.048(5) 0.087(6) -0.003(5) 0.018(5) -0.030(5)
C64A 0.059(4) 0.036(4) 0.066(5) 0.004(4) 0.021(4) -0.035(4)
C65A 0.076(5) 0.042(5) 0.068(5) -0.006(5) 0.004(5) -0.028(4)
C66A 0.070(5) 0.032(4) 0.053(5) 0.010(4) -0.002(5) -0.009(4)
C67A 0.089(6) 0.044(5) 0.060(5) -0.012(4) 0.004(5) 0.017(5)
C68A 0.079(5) 0.057(5) 0.059(5) -0.024(4) -0.025(5) 0.027(5)
C69A 0.077(6) 0.078(6) 0.079(6) -0.014(5) 0.019(5) 0.016(5)
C70A 0.043(3) 0.078(4) 0.062(3) 0.002(4) 0.015(3) 0.002(4)
C71A 0.035(4) 0.079(5) 0.054(4) -0.004(4) 0.034(4) 0.004(4)
C72A 0.046(2) 0.047(2) 0.046(2) -0.0010(10) 0.0069(10) -0.0006(10)
C73A 0.071(5) 0.073(5) 0.055(5) -0.030(4) 0.045(4) -0.010(5)
C74A 0.085(6) 0.071(5) 0.072(5) -0.029(5) 0.039(5) 0.000(5)
C75A 0.096(6) 0.061(5) 0.057(5) -0.038(5) 0.015(5) -0.015(5)
C76A 0.077(6) 0.051(5) 0.061(5) -0.034(5) 0.023(5) -0.016(5)
C77A 0.069(5) 0.028(4) 0.059(5) -0.024(4) 0.005(5) -0.021(4)
C78A 0.068(4) 0.041(4) 0.058(4) -0.003(3) -0.009(4) 0.007(3)
C79A 0.081(6) 0.063(5) 0.055(5) -0.019(5) -0.016(5) -0.015(5)
C80A 0.084(6) 0.050(5) 0.047(5) -0.035(4) 0.009(5) -0.021(5)
C81A 0.103(6) 0.071(5) 0.055(5) -0.021(5) 0.022(5) -0.007(5)
C82A 0.095(5) 0.063(4) 0.028(3) 0.000 0.010(3) 0.000
C01D 0.0616(14) 0.0618(15) 0.0529(14) 0.0022(15) 0.0132(12) 0.0115(15)
C02D 0.0616(14) 0.0618(15) 0.0529(14) 0.0022(15) 0.0132(12) 0.0115(15)
C03D 0.0616(14) 0.0618(15) 0.0529(14) 0.0022(15) 0.0132(12) 0.0115(15)
C04D 0.0616(14) 0.0618(15) 0.0529(14) 0.0022(15) 0.0132(12) 0.0115(15)
C05D 0.0616(14) 0.0618(15) 0.0529(14) 0.0022(15) 0.0132(12) 0.0115(15)
C06D 0.0616(14) 0.0618(15) 0.0529(14) 0.0022(15) 0.0132(12) 0.0115(15)
C07D 0.0616(14) 0.0618(15) 0.0529(14) 0.0022(15) 0.0132(12) 0.0115(15)
C08D 0.0616(14) 0.0618(15) 0.0529(14) 0.0022(15) 0.0132(12) 0.0115(15)
C09D 0.0616(14) 0.0618(15) 0.0529(14) 0.0022(15) 0.0132(12) 0.0115(15)
C10D 0.0616(14) 0.0618(15) 0.0529(14) 0.0022(15) 0.0132(12) 0.0115(15)
C11D 0.0616(14) 0.0618(15) 0.0529(14) 0.0022(15) 0.0132(12) 0.0115(15)
C12D 0.0616(14) 0.0618(15) 0.0529(14) 0.0022(15) 0.0132(12) 0.0115(15)
C13D 0.0616(14) 0.0618(15) 0.0529(14) 0.0022(15) 0.0132(12) 0.0115(15)
C14D 0.0616(14) 0.0618(15) 0.0529(14) 0.0022(15) 0.0132(12) 0.0115(15)
C15D 0.0616(14) 0.0618(15) 0.0529(14) 0.0022(15) 0.0132(12) 0.0115(15)
C16D 0.0616(14) 0.0618(15) 0.0529(14) 0.0022(15) 0.0132(12) 0.0115(15)
C17D 0.0616(14) 0.0618(15) 0.0529(14) 0.0022(15) 0.0132(12) 0.0115(15)
C18D 0.0616(14) 0.0618(15) 0.0529(14) 0.0022(15) 0.0132(12) 0.0115(15)
C19D 0.0616(14) 0.0618(15) 0.0529(14) 0.0022(15) 0.0132(12) 0.0115(15)
C20D 0.0616(14) 0.0618(15) 0.0529(14) 0.0022(15) 0.0132(12) 0.0115(15)
C21D 0.0616(14) 0.0618(15) 0.0529(14) 0.0022(15) 0.0132(12) 0.0115(15)
C22D 0.0616(14) 0.0618(15) 0.0529(14) 0.0022(15) 0.0132(12) 0.0115(15)
C23D 0.0616(14) 0.0618(15) 0.0529(14) 0.0022(15) 0.0132(12) 0.0115(15)
C24D 0.0616(14) 0.0618(15) 0.0529(14) 0.0022(15) 0.0132(12) 0.0115(15)
C25D 0.0616(14) 0.0618(15) 0.0529(14) 0.0022(15) 0.0132(12) 0.0115(15)
C26D 0.0616(14) 0.0618(15) 0.0529(14) 0.0022(15) 0.0132(12) 0.0115(15)
C27D 0.0616(14) 0.0618(15) 0.0529(14) 0.0022(15) 0.0132(12) 0.0115(15)
C28D 0.0616(14) 0.0618(15) 0.0529(14) 0.0022(15) 0.0132(12) 0.0115(15)
C29D 0.0616(14) 0.0618(15) 0.0529(14) 0.0022(15) 0.0132(12) 0.0115(15)
C30D 0.0616(14) 0.0618(15) 0.0529(14) 0.0022(15) 0.0132(12) 0.0115(15)
C31D 0.0616(14) 0.0618(15) 0.0529(14) 0.0022(15) 0.0132(12) 0.0115(15)
C32D 0.0616(14) 0.0618(15) 0.0529(14) 0.0022(15) 0.0132(12) 0.0115(15)
C33D 0.0616(14) 0.0618(15) 0.0529(14) 0.0022(15) 0.0132(12) 0.0115(15)
C34D 0.0616(14) 0.0618(15) 0.0529(14) 0.0022(15) 0.0132(12) 0.0115(15)
C35D 0.0616(14) 0.0618(15) 0.0529(14) 0.0022(15) 0.0132(12) 0.0115(15)
C36D 0.0616(14) 0.0618(15) 0.0529(14) 0.0022(15) 0.0132(12) 0.0115(15)
C37D 0.0616(14) 0.0618(15) 0.0529(14) 0.0022(15) 0.0132(12) 0.0115(15)
C38D 0.0616(14) 0.0618(15) 0.0529(14) 0.0022(15) 0.0132(12) 0.0115(15)
C39D 0.0616(14) 0.0618(15) 0.0529(14) 0.0022(15) 0.0132(12) 0.0115(15)
C40D 0.0616(14) 0.0618(15) 0.0529(14) 0.0022(15) 0.0132(12) 0.0115(15)
C41D 0.0616(14) 0.0618(15) 0.0529(14) 0.0022(15) 0.0132(12) 0.0115(15)
C42D 0.0616(14) 0.0618(15) 0.0529(14) 0.0022(15) 0.0132(12) 0.0115(15)
C43D 0.0616(14) 0.0618(15) 0.0529(14) 0.0022(15) 0.0132(12) 0.0115(15)
C44D 0.0616(14) 0.0618(15) 0.0529(14) 0.0022(15) 0.0132(12) 0.0115(15)
C45D 0.0616(14) 0.0618(15) 0.0529(14) 0.0022(15) 0.0132(12) 0.0115(15)
C46D 0.0616(14) 0.0618(15) 0.0529(14) 0.0022(15) 0.0132(12) 0.0115(15)
C47D 0.0616(14) 0.0618(15) 0.0529(14) 0.0022(15) 0.0132(12) 0.0115(15)
C48D 0.0616(14) 0.0618(15) 0.0529(14) 0.0022(15) 0.0132(12) 0.0115(15)
C49D 0.0616(14) 0.0618(15) 0.0529(14) 0.0022(15) 0.0132(12) 0.0115(15)
C50D 0.0616(14) 0.0618(15) 0.0529(14) 0.0022(15) 0.0132(12) 0.0115(15)
C51D 0.0616(14) 0.0618(15) 0.0529(14) 0.0022(15) 0.0132(12) 0.0115(15)
C52D 0.0616(14) 0.0618(15) 0.0529(14) 0.0022(15) 0.0132(12) 0.0115(15)
C53D 0.0616(14) 0.0618(15) 0.0529(14) 0.0022(15) 0.0132(12) 0.0115(15)
C54D 0.0616(14) 0.0618(15) 0.0529(14) 0.0022(15) 0.0132(12) 0.0115(15)
C55D 0.0616(14) 0.0618(15) 0.0529(14) 0.0022(15) 0.0132(12) 0.0115(15)
C56D 0.0616(14) 0.0618(15) 0.0529(14) 0.0022(15) 0.0132(12) 0.0115(15)
C57D 0.0616(14) 0.0618(15) 0.0529(14) 0.0022(15) 0.0132(12) 0.0115(15)
C58D 0.0616(14) 0.0618(15) 0.0529(14) 0.0022(15) 0.0132(12) 0.0115(15)
C59D 0.0616(14) 0.0618(15) 0.0529(14) 0.0022(15) 0.0132(12) 0.0115(15)
C60D 0.0616(14) 0.0618(15) 0.0529(14) 0.0022(15) 0.0132(12) 0.0115(15)
C61D 0.0616(14) 0.0618(15) 0.0529(14) 0.0022(15) 0.0132(12) 0.0115(15)
C62D 0.0616(14) 0.0618(15) 0.0529(14) 0.0022(15) 0.0132(12) 0.0115(15)
C63D 0.0616(14) 0.0618(15) 0.0529(14) 0.0022(15) 0.0132(12) 0.0115(15)
C64D 0.0616(14) 0.0618(15) 0.0529(14) 0.0022(15) 0.0132(12) 0.0115(15)
C65D 0.0616(14) 0.0618(15) 0.0529(14) 0.0022(15) 0.0132(12) 0.0115(15)
C66D 0.0616(14) 0.0618(15) 0.0529(14) 0.0022(15) 0.0132(12) 0.0115(15)
C67D 0.0616(14) 0.0618(15) 0.0529(14) 0.0022(15) 0.0132(12) 0.0115(15)
C68D 0.0616(14) 0.0618(15) 0.0529(14) 0.0022(15) 0.0132(12) 0.0115(15)
C69D 0.0616(14) 0.0618(15) 0.0529(14) 0.0022(15) 0.0132(12) 0.0115(15)
C70D 0.0616(14) 0.0618(15) 0.0529(14) 0.0022(15) 0.0132(12) 0.0115(15)
C71D 0.0616(14) 0.0618(15) 0.0529(14) 0.0022(15) 0.0132(12) 0.0115(15)
C72D 0.0616(14) 0.0618(15) 0.0529(14) 0.0022(15) 0.0132(12) 0.0115(15)
C73D 0.0616(14) 0.0618(15) 0.0529(14) 0.0022(15) 0.0132(12) 0.0115(15)
C74D 0.0616(14) 0.0618(15) 0.0529(14) 0.0022(15) 0.0132(12) 0.0115(15)
C75D 0.0616(14) 0.0618(15) 0.0529(14) 0.0022(15) 0.0132(12) 0.0115(15)
C76D 0.0616(14) 0.0618(15) 0.0529(14) 0.0022(15) 0.0132(12) 0.0115(15)
C77D 0.0616(14) 0.0618(15) 0.0529(14) 0.0022(15) 0.0132(12) 0.0115(15)
C78D 0.0616(14) 0.0618(15) 0.0529(14) 0.0022(15) 0.0132(12) 0.0115(15)
C79D 0.0616(14) 0.0618(15) 0.0529(14) 0.0022(15) 0.0132(12) 0.0115(15)
C80D 0.0616(14) 0.0618(15) 0.0529(14) 0.0022(15) 0.0132(12) 0.0115(15)
C81D 0.0616(14) 0.0618(15) 0.0529(14) 0.0022(15) 0.0132(12) 0.0115(15)
C82D 0.0616(14) 0.0618(15) 0.0529(14) 0.0022(15) 0.0132(12) 0.0115(15)
Sc04 0.069(4) 0.110(5) 0.025(2) 0.000 0.028(2) 0.000
Sc03 0.053(4) 0.052(4) 0.074(6) 0.032(4) 0.023(3) -0.014(3)
Sc02 0.069(7) 0.050(2) 0.015(2) -0.0082(15) 0.010(3) 0.007(2)
Sc01 0.048(2) 0.112(4) 0.084(3) 0.032(2) 0.037(2) -0.006(2)
Sc07 0.033(11) 0.079(13) 0.015(9) 0.022(9) 0.012(8) 0.003(9)
Sc06 0.080(9) 0.154(14) 0.122(12) -0.037(10) 0.035(8) -0.064(10)
Sc05 0.106 0.091(8) 0.211(13) -0.044(8) 0.079(7) 0.021(6)
O02 0.086(18) 0.12(2) 0.040(11) 0.014(11) 0.033(12) 0.023(15)
O01 0.031(5) 0.077(7) 0.012(4) 0.000 -0.006(4) 0.000
C01S 0.053(4) 0.094(6) 0.048(4) 0.000 -0.011(3) 0.000
C02S 0.044(3) 0.056(3) 0.041(3) 0.000 0.013(3) 0.000
C03S 0.052(4) 0.067(4) 0.033(3) 0.000 -0.005(3) 0.000
C04S 0.048(3) 0.064(4) 0.043(3) 0.000 0.000(3) 0.000
C05S 0.079(5) 0.059(4) 0.035(3) 0.000 0.022(3) 0.000
C06S 0.078(5) 0.068(5) 0.042(4) 0.000 -0.009(4) 0.000
Cl01 0.036(4) 0.037(4) 0.036(4) 0.000 0.0043(11) 0.000
Cl03 0.141(15) 0.097(15) 0.112(14) -0.032(10) -0.028(12) -0.020(12)
Cl02 0.049(11) 0.132(16) 0.067(12) 0.000 0.039(10) 0.000
C11S 0.062(13) 0.090(13) 0.055(12) 0.008(12) 0.012(12) 0.004(12)

loop_
_atom_type_symbol
_atom_type_description
_atom_type_scat_dispersion_real
_atom_type_scat_dispersion_imag
_atom_type_scat_source
C C 0.0033 0.0016 'International Tables Vol C Tables 4.2.6.8 and 6.1.1.4'
H H 0.0000 0.0000 'International Tables Vol C Tables 4.2.6.8 and 6.1.1.4'
N N 0.0061 0.0033 'International Tables Vol C Tables 4.2.6.8 and 6.1.1.4'
O O 0.0106 0.0060 'International Tables Vol C Tables 4.2.6.8 and 6.1.1.4'
Sc Sc 0.2519 0.3716 'International Tables Vol C Tables 4.2.6.8 and 6.1.1.4'
Ni Ni 0.3393 1.1124 'International Tables Vol C Tables 4.2.6.8 and 6.1.1.4'
Cl Cl 0.1484 0.1585 'International Tables Vol C Tables 4.2.6.8 and 6.1.1.4'

loop_
_geom_angle_atom_site_label_1
_geom_angle_atom_site_label_2
_geom_angle_atom_site_label_3
_geom_angle
N01 Ni01 N03 177.54(12)
N01 Ni01 N02 90.05(6)
N03 Ni01 N02 89.89(6)
C15P N01 Ni01 127.55(15)
C06P N02 C13P 104.9(2)
C06P N02 Ni01 127.72(17)
C13P N02 Ni01 127.41(17)
C01P N03 Ni01 127.58(16)
C05P C01P N03 125.6(2)
C05P C01P C02P 123.6(3)
N03 C01P C02P 110.8(3)
C01P C02P C03P 123.8(3)
C02P C03P C04P 113.5(3)
C01P C05P C06P 124.0(3)
N02 C06P C05P 125.1(2)
N02 C06P C07P 111.1(2)
C05P C06P C07P 123.8(3)
C10P C07P C06P 106.6(2)
C10P C07P C08P 129.0(3)
C06P C07P C08P 124.3(3)
C07P C08P C09P 113.5(3)
C07P C10P C13P 106.3(2)
C07P C10P C11P 129.2(3)
C13P C10P C11P 124.4(3)
C10P C11P C12P 113.5(3)
C14P C13P N02 125.7(2)
C14P C13P C10P 123.1(3)
N02 C13P C10P 111.1(2)
C13P C14P C15P 123.7(3)
C14P C15P N01 125.5(2)
C14P C15P C16P 123.3(3)
N01 C15P C16P 111.2(2)
C15P C16P C17P 124.8(3)
C16P C17P C18P 112.3(2)
C06A C01A C02A 117.8(15)
C06A C01A C10A 128.4(15)
C02A C01A C10A 108.4(12)
C12A C02A C03A 114.5(15)
C12A C02A C01A 109.1(12)
C03A C02A C01A 125.7(15)
C04A C03A C15A 116.3(13)
C04A C03A C02A 118.8(15)
C15A C03A C02A 116.0(14)
C03A C04A C18A 126.7(10)
C03A C04A C05A 116.0(12)
C18A C04A C05A 107.7(7)
C04A C05A C20A 107.4(7)
C04A C05A C06A 127.8(12)
C20A C05A C06A 118.4(12)
C01A C06A C07A 113.4(14)
C01A C06A C05A 113.3(13)
C07A C06A C05A 118.9(14)
C22A C07A C06A 120.8(12)
C22A C07A C08A 109.4(6)
C06A C07A C08A 122.0(11)
CC24A C08A C09A 126.1(9)
C24A C08A C07A 104.1(6)
C09A C08A C07A 121.9(9)
C27A C09A C08A 114.0(10)
C27A C09A C10A 119.5(13)
C08A C09A C10A 118.1(13)
C09A C10A C11A 126.0(15)
C09A C10A C01A 116.0(15)
C11A C10A C01A 109.0(12)
C10A C11A C29A 110.6(14)
C10A C11A C12A 104.0(11)
C29A C11A C12A 133.7(14)
C13A C12A C02A 128.6(16)
C13A C12A C11A 112.4(15)
C02A C12A C11A 109.4(11)
C14A C13A C12A 118.2(13)
C14A C13A C31A 117.8(11)
C12A C13A C31A 118.9(14)
C13A C14A C15A 115.3(11)
C13A C14A C34A 127.3(11)
C15A C14A C34A 108.1(8)
C03A C15A C14A 126.8(13)
C03A C15A C16A 117.7(12)
C14A C15A C16A 106.2(7)
C35A C16A C17A 117.3(10)
C35A C16A C15A 109.7(8)
C17A C16A C15A 125.4(11)
C38A C17A C18A 122.7(11)
C38A C17A C16A 116.0(11)
C18A C17A C16A 112.5(11)
C17A C18A C19A 119.8(9)
C17A C18A C04A 121.3(9)
C19A C18A C04A 109.4(7)
C40A C19A C18A 121.3(10)
C40A C19A C20A 121.4(10)
C18A C19A C20A 108.6(7)
C21A C20A C19A 122.9(12)
C21A C20A C05A 120.5(13)
C19A C20A C05A 106.7(7)
C42A C21A C20A 113.8(12)
C42A C21A C22A 114.1(13)
C20A C21A C22A 120.8(16)
C07A C22A C23A 107.0(7)
C07A C22A C21A 120.1(12)
C23A C22A C21A 124.5(12)
C44A C23A C24A 123.5(10)
C44A C23A C22A 119.0(11)
C24A C23A C22A 107.8(7)
C23A C24A C08A 111.7(7)
C23A C24A C25A 120.1(9)
C08A C24A C25A 118.0(9)
C26A C25A C24A 113.3(10)
C26A C25A C46A 124.9(11)
C24A C25A C46A 118.3(10)
C27A C26A C25A 126.7(8)
C27A C26A C49A 107.7(7)
C25A C26A C49A 115.6(8)
C09A C27A C26A 120.8(8)
C09A C27A C28A 116.9(7)
C26A C27A C28A 109.9(7)
C27A C28A C29A 127.3(10)
C27A C28A C50A 110.2(6)
C29A C28A C50A 112.5(9)
C28A C29A C30A 125.9(12)
C28A C29A C11A 119.7(13)
C30A C29A C11A 102.2(12)
C52A C30A C31A 109.1(7)
C52A C30A C29A 119.0(11)
C31A C30A C29A 124.7(11)
C13A C31A C32A 113.3(11)
C13A C31A C30A 126.8(11)
C32A C31A C30A 108.4(7)
C31A C32A C53A 105.7(7)
C31A C32A C33A 129.8(11)
C53A C32A C33A 113.8(11)
C34A C33A C56A 124.3(12)
C34A C33A C32A 109.1(13)
C56A C33A C32A 117.3(12)
C33A C34A C35A 120.6(11)
C33A C34A C14A 121.9(12)
C35A C34A C14A 109.0(7)
C36A C35A C16A 125.7(11)
C36A C35A C34A 120.0(11)
C16A C35A C34A 107.0(7)
C37A C36A C35A 116.7(12)
C37A C36A C57A 116.7(10)
C35A C36A C57A 115.1(11)
C36A C37A C60A 124.2(9)
C36A C37A C38A 119.2(9)
C60A C37A C38A 107.6(7)
C17A C38A C39A 117.2(11)
C17A C38A C37A 125.1(10)
C39A C38A C37A 109.3(7)
C38A C39A C61A 107.2(7)
C38A C39A C40A 122.4(11)
C61A C39A C40A 123.0(12)
C41A C40A C19A 116.3(12)
C41A C40A C39A 117.5(12)
C19A C40A C39A 116.7(11)
C40A C41A C63A 122.5(11)
C40A C41A C42A 121.0(12)
C63A C41A C42A 107.7(7)
C21A C42A C43A 119.0(11)
C21A C42A C41A 124.5(11)
C43A C42A C41A 107.3(7)
C64A C43A C42A 108.4(7)
C64A C43A C44A 113.3(11)
C42A C43A C44A 124.8(12)
C23A C44A C45A 118.0(11)
C23A C44A C43A 117.3(13)
C45A C44A C43A 121.3(12)
C46A C45A C44A 124.9(12)
C46A C45A C66A 112.9(12)
C44A C45A C66A 115.8(12)
C45A C46A C47A 117.4(11)
C45A C46A C25A 114.1(12)
C47A C46A C25A 115.9(12)
C48A C47A C68A 107.1(7)
C48A C47A C46A 113.9(10)
C68A C47A C46A 128.2(10)
C49A C48A C47A 134.7(10)
C49A C48A C70A 111.1(10)
C47A C48A C70A 107.8(6)
C48A C49A C50A 129.5(9)
C48A C49A C26A 114.6(9)
C50A C49A C26A 105.6(6)
C28A C50A C51A 123.7(6)
C28A C50A C49A 106.5(6)
C51A C50A C49A 118.5(7)
C50A C51A C52A 123.3(9)
C50A C51A C71A 115.6(8)
C52A C51A C71A 114.2(10)
C53A C52A C30A 106.1(7)
C53A C52A C51A 128.4(11)
C30A C52A C51A 115.2(10)
C52A C53A C54A 115.8(10)
C52A C53A C32A 110.6(7)
C54A C53A C32A 124.7(11)
C53A C54A C55A 126.3(12)
C53A C54A C72A 120.4(9)
C55A C54A C72A 105.8(9)
C82A C55A C54A 135.6(9)
C82A C55A C56A 108.1(7)
C54A C55A C56A 105.8(9)
C57A C56A C33A 113.5(10)
C57A C56A C55A 106.1(7)
C33A C56A C55A 131.7(10)
C56A C57A C58A 109.0(7)
C56A C57A C36A 126.1(9)
C58A C57A C36A 115.6(9)
C59A C58A C82A 117.0(8)
C59A C58A C57A 125.0(8)
C82A C58A C57A 105.1(6)
C60A C59A C58A 116.4(8)
C60A C59A C79A 119.0(9)
C58A C59A C79A 117.1(10)
C59A C60A C37A 121.3(6)
C59A C60A C61A 120.8(7)
C37A C60A C61A 108.3(6)
C62A C61A C39A 116.3(12)
C62A C61A C60A 126.6(11)
C39A C61A C60A 107.5(7)
C61A C62A C63A 123.7(13)
C61A C62A C78A 110.7(11)
C63A C62A C78A 116.0(11)
C64A C63A C41A 106.6(7)
C64A C63A C62A 128.2(11)
C41A C63A C62A 116.9(11)
C65A C64A C43A 131.2(11)
C65A C64A C63A 109.3(11)
C43A C64A C63A 110.0(7)
C64A C65A C66A 113.9(11)
C64A C65A C77A 132.0(11)
C66A C65A C77A 110.6(7)
C67A C66A C65A 104.8(7)
C67A C66A C45A 121.9(11)
C65A C66A C45A 122.2(11)
C68A C67A C76A 108.7(10)
C68A C67A C66A 128.7(11)
C76A C67A C66A 110.5(7)
C67A C68A C69A 134.1(11)
C67A C68A C47A 109.1(10)
C69A C68A C47A 108.6(7)
C74A C69A C70A 132.3(12)
C74A C69A C68A 112.8(11)
C70A C69A C68A 108.7(7)
C69A C70A C48A 107.8(7)
C69A C70A C71A 114.6(10)
C48A C70A C71A 126.7(10)
C70A C71A C72A 114.7(10)
C70A C71A C51A 116.9(10)
C72A C71A C51A 121.4(10)
C71A C72A C73A 121.3(10)
C71A C72A C54A 119.5(9)
C73A C72A C54A 113.8(10)
C74A C73A C81A 103.7(7)
C74A C73A C72A 116.7(11)
C81A C73A C72A 129.7(11)
C69A C74A C73A 120.3(12)
C69A C74A C75A 116.8(12)
C73A C74A C75A 112.1(8)
C76A C75A C74A 127.6(12)
C76A C75A C80A 113.5(11)
C74A C75A C80A 106.6(7)
C75A C76A C67A 118.7(12)
C75A C76A C77A 122.5(11)
C67A C76A C77A 109.3(7)
C76A C77A C65A 104.7(7)
C76A C77A C78A 125.0(11)
C65A C77A C78A 121.0(10)
C79A C78A C77A 114.4(12)
C79A C78A C62A 124.4(11)
C77A C78A C62A 112.7(11)
C78A C79A C80A 113.2(12)
C78A C79A C59A 118.2(11)
C80A C79A C59A 125.1(14)
C81A C80A C75A 106.4(7)
C81A C80A C79A 109.8(11)
C75A C80A C79A 130.2(12)
C82A C81A C80A 128.9(12)
C82A C81A C73A 113.3(11)
C80A C81A C73A 111.1(8)
C81A C82A C55A 119.6(11)
C81A C82A C58A 121.3(9)
C55A C82A C58A 111.7(6)
C06D C01D C10D 130.5(18)
C06D C01D C02D 116.1(18)
C10D C01D C02D 107.2(8)
C03D C02D C12D 113.4(18)
C03D C02D C01D 125.6(19)
C12D C02D C01D 109.5(8)
C04D C03D C02D 120(2)
C04D C03D C15D 116.9(19)
C02D C03D C15D 117.0(19)
C03D C04D C18D 126.9(16)
C03D C04D C05D 116.4(16)
C18D C04D C05D 107.6(8)
C04D C05D C20D 107.6(8)
C04D C05D C06D 124.8(16)
C20D C05D C06D 117.7(18)
C01D C06D C07D 111.4(19)
C01D C06D C05D 116(2)
C07D C06D C05D 118.8(19)
C22D C07D C06D 122(2)
C22D C07D C08D 107.4(8)
C06D C07D C08D 123.3(16)
C24D C08D C09D 122.6(15)
C24D C08D C07D 106.3(8)
C09D C08D C07D 121.6(16)
C27D C09D C08D 116.7(18)
C27D C09D C10D 118.4(18)
C08D C09D C10D 116.7(18)
C11D C10D C01D 108.5(8)
C11D C10D C09D 127.8(18)
C01D C10D C09D 116.4(17)
C10D C11D C12D 107.2(8)
C10D C11D C29D 109.1(16)
C12D C11D C29D 134.7(17)
C13D C12D C02D 128.6(19)
C13D C12D C11D 112.3(18)
C02D C12D C11D 107.6(8)
C14D C13D C12D 120(2)
C14D C13D C31D 115.3(16)
C12D C13D C31D 118.9(18)
C13D C14D C34D 129.4(17)
C13D C14D C15D 113.7(17)
C34D C14D C15D 108.5(8)
C03D C15D C14D 126.8(18)
C03D C15D C16D 116.3(16)
C14D C15D C16D 106.8(8)
C35D C16D C15D 108.5(8)
C35D C16D C17D 116.8(15)
C15D C16D C17D 125.6(15)
C18D C17D C38D 114.7(13)
C18D C17D C16D 114.5(12)
C38D C17D C16D 117.2(17)
C17D C18D C19D 126.0(8)
C17D C18D C04D 119.2(8)
CC19D C18D C04D 109.2(8)
C40D C19D C18D 120.0(15)
C40D C19D C20D 122.3(15)
C18D C19D C20D 108.3(8)
C21D C20D C19D 119.9(17)
C21D C20D C05D 122(2)
C19D C20D C05D 107.3(8)
C42D C21D C20D 116.6(18)
C42D C21D C22D 111.8(17)
C20D C21D C22D 120(2)
C07D C22D C23D 108.7(8)
C07D C22D C21D 119.2(19)
C23D C22D C21D 124.5(16)
C44D C23D C24D 119.9(16)
C44D C23D C22D 120.2(18)
C24D C23D C22D 107.5(8)
C23D C24D C08D 110.1(8)
C23D C24D C25D 122.8(9)
C08D C24D C25D 117.0(9)
C26D C25D C24D 118.6(10)
C26D C25D C46D 120.1(15)
C24D C25D C46D 116.8(10)
C27D C26D C25D 120.6(15)
C27D C26D C49D 107.1(8)
C25D C26D C49D 119.7(15)
C09D C27D C26D 123.8(16)
C09D C27D C28D 116.9(15)
C26D C27D C28D 110.0(8)
C29D C28D C50D 116.8(16)
C29D C28D C27D 126.1(16)
C50D C28D C27D 109.0(8)
C28D C29D C30D 126.3(19)
C28D C29D C11D 121.6(18)
C30D C29D C11D 104.8(16)
C52D C30D C31D 107.8(8)
C52D C30D C29D 117.2(16)
C31D C30D C29D 121.7(16)
C13D C31D C32D 113.0(16)
C13D C31D C30D 126.6(17)
C32D C31D C30D 108.8(8)
C31D C32D C53D 107.4(8)
C31D C32D C33D 133.1(17)
C53D C32D C33D 110.5(16)
C34D C33D C56D 131(2)
C34D C33D C32D 106.2(17)
C56D C33D C32D 116.8(18)
C33D C34D C35D 119.2(18)
C33D C34D C14D 121.6(17)
C35D C34D C14D 107.8(8)
C36D C35D C16D 125.3(16)
C36D C35D C34D 116.7(16)
C16D C35D C34D 108.5(8)
C35D C36D C37D 118.3(16)
C35D C36D C57D 117.0(12)
C37D C36D C57D 114.6(11)
C36D C37D C60D 126.1(14)
C36D C37D C38D 118.2(15)
C60D C37D C38D 107.4(8)
C17D C38D C39D 122.0(15)
C17D C38D C37D 123.9(16)
C39D C38D C37D 108.5(8)
C38D C39D C61D 108.2(8)
C38D C39D C40D 121.4(16)
C61D C39D C40D 122.9(15)
C41D C40D C19D 117.0(18)
C41D C40D C39D 117.5(18)
C19D C40D C39D 115.6(17)
C40D C41D C63D 123.8(17)
C40D C41D C42D 120.5(16)
C63D C41D C42D 108.0(8)
C21D C42D C43D 121.5(16)
C21D C42D C41D 123.8(16)
C43D C42D C41D 107.3(8)
C64D C43D C42D 108.3(8)
C64D C43D C44D 115.0(16)
C42D C43D C44D 124.9(17)
C23D C44D C45D 120.4(19)
C23D C44D C43D 115.5(18)
C45D C44D C43D 119.8(17)
C46D C45D C44D 125.9(18)
C46D C45D C66D 115.0(17)
C44D C45D C66D 116.3(17)
C45D C46D C25D 112.0(18)
C45D C46D C47D 111.8(17)
C25D C46D C47D 118.4(17)
C48D C47D C68D 106.8(8)
C48D C47D C46D 110.4(13)
C68D C47D C46D 131.7(14)
C49D C48D C47D 136.8(14)
C49D C48D C70D 108.8(11)
C47D C48D C70D 108.5(7)
C48D C49D C50D 130.3(16)
C48D C49D C26D 113.9(16)
C50D C49D C26D 106.2(7)
C28D C50D C49D 107.8(8)
28D C50D C51D 120.0(14)
C49D C50D C51D 123.3(14)
C52D C51D C50D 121.6(17)
C52D C51D C71D 115.3(15)
C50D C51D C71D 110.1(16)
C30D C52D C51D 117.1(15)
C30D C52D C53D 108.9(8)
C51D C52D C53D 126.9(15)
C52D C53D C32D 107.1(8)
C52D C53D C54D 116.9(15)
C32D C53D C54D 124.7(17)
C53D C54D C72D 119.7(14)
C53D C54D C55D 132.3(16)
C72D C54D C55D 105.6(13)
C82D C55D C56D 112.8(8)
C82D C55D C54D 142.7(14)
C56D C55D C54D 91.0(9)
C57D C56D C33D 102.8(13)
C57D C56D C55D 105.0(7)
C33D C56D C55D 142.4(15)
C56D C57D C36D 132.6(9)
C56D C57D C58D 108.1(8)
C36D C57D C58D 109.8(7)
C59D C58D C82D 104.0(13)
C59D C58D C57D 132.9(15)
C82D C58D C57D 106.6(8)
C60D C59D C58D 109.1(15)
C60D C59D C79D 122.5(16)
C58D C59D C79D 120.7(16)
C59D C60D C61D 116.8(15)
C37D C60D C61D 109.2(8)
C62D C61D C39D 116.0(17)
C62D C61D C60D 124.7(16)
C39D C61D C60D 106.6(8)
C61D C62D C63D 124.3(19)
C61D C62D C78D 118.0(16)
C63D C62D C78D 113.1(16)
C64D C63D C41D 107.3(8)
C64D C63D C62D 127.2(17)
C41D C63D C62D 115.2(16)
C65D C64D C43D 128.8(17)
C65D C64D C63D 109.9(16)
C43D C64D C63D 109.0(8)
C64D C65D C66D 115.1(15)
C64D C65D C77D 135.3(16)
C66D C65D C77D 109.0(8)
C67D C66D C65D 107.7(8)
C67D C66D C45D 123.2(15)
C65D C66D C45D 121.4(17)
C68D C67D C66D 127.9(16)
C68D C67D C76D 108.9(15)
C66D C67D C76D 107.9(8)
C67D C68D C69D 134.6(15)
C67D C68D C47D 106.8(13)
C69D C68D C47D 108.5(8)
C74D C69D C70D 132.5(16)
C74D C69D C68D 109.4(15)
C70D C69D C68D 108.9(8)
C69D C70D C48D 107.3(7)
C69D C70D C71D 115.1(13)
C48D C70D C71D 127.9(11)
C72D C71D C51D 121.7(16)
C72D C71D C70D 111.0(15)
C51D C71D C70D 118.3(16)
C71D C72D C73D 123.8(16)
C71D C72D C54D 119.0(15)
C73D C72D C54D 107.4(16)
C74D C73D C81D 105.5(8)
C74D C73D C72D 114.6(14)
C81D C73D C72D 134.5(15)
C69D C74D C73D 122.1(16)
C69D C74D C75D 120.1(15)
C73D C74D C75D 110.3(8)
C76D C75D C74D 126.6(17)
C76D C75D C80D 109.9(15)
C74D C75D C80D 107.3(8)
C75D C76D C67D 117.7(16)
C75D C76D C77D 119.6(16)
C67D C76D C77D 108.9(8)
C65D C77D C76D 106.4(8)
C65D C77D C78D 115.1(15)
C76D C77D C78D 131.3(15)
C79D C78D C77D 113.7(18)
C79D C78D C62D 116.9(18)
C77D C78D C62D 117.2(17)
C78D C79D C59D 119.8(16)
C78D C79D C80D 105.5(16)
C59D C79D C80D 132.5(18)
C81D C80D C75D 106.3(8)
C81D C80D C79D 98.9(15)
C75D C80D C79D 136.5(17)
C80D C81D C82D 126.8(14)
C80D C81D C73D 110.5(8)
C82D C81D C73D 119.6(14)
C55D C82D C81D 106.0(12)
C55D C82D C58D 107.5(8)
C81D C82D C58D 134.0(14)
C06S C01S C02S 120.7(8)
C03S C02S C01S 121.9(7)
C02S C03S C04S 120.6(6)
C05S C04S C03S 119.5(7)
C04S C05S C06S 119.6(7)
C01S C06S C05S 117.6(6)
Cl02 C11S Cl01 111.5
Cl02 C11S Cl03 111.3
Cl01 C11S Cl03 111.2

loop_
_geom_bond_atom_site_label_1
_geom_bond_atom_site_label_2
_geom_bond_distance
Ni01 N01 1.951(3)
Ni01 N03 1.960(3)
Ni01 N02 1.968(3)
N01 C15P 1.385(3)
N02 C06P 1.370(3)
N02 C13P 1.376(3)
N03 C01P 1.377(3)
C01P C05P 1.362(4)
C02P C03P 1.497(4)
C03P C04P 1.539(5)
C05P C06P 1.380(4)
C06P C07P 1.446(4)
C07P C10P 1.357(5)
C07P C08P 1.510(4)
C08P C09P 1.526(6)
C10P C13P 1.446(4)
C10P C11P 1.506(4)
C11P C12P 1.542(5)
C13P C14P 1.365(4)
C14P C15P 1.371(4)
C15P C16P 1.455(4)
C16P C17P 1.499(4)
C17P C18P 1.522(5)
C01A C06A 1.42(2)
C01A C02A 1.480(18)
C01A C10A 1.497(17)
C02A C12A 1.416(17)
C02A C03A 1.43(2)
C03A C04A 1.379(18)
C03A C15A 1.416(16)
C04A C18A 1.430(12)
C04A C05A 1.461(13)
C05A C20A 1.477(13)
C05A C06A 1.502(19)
C06A C07A 1.451(15)
C07A C22A 1.422(12)
C07A C08A 1.512(12)
C08A C24A 1.424(12)
C08A C09A 1.437(16)
C09A C27A 1.380(15)
C09A C10A 1.485(17)
C10A C11A 1.487(19)
C11A C29A 1.519(18)
C11A C12A 1.58(2)
C12A C13A 1.375(13)
C13A C14A 1.369(13)
C13A C31A 1.412(14)
C14A C15A 1.446(13)
C14A C34A 1.451(13)
C15A C16A 1.473(14)
C16A C35A 1.429(12)
C16A C17A 1.472(15)
C17A C38A 1.385(15)
C17A C18A 1.403(15)
C18A C19A 1.428(11)
C19A C40A 1.395(16)
C19A C20A 1.454(13)
C20A C21A 1.402(15)
C21A C42A 1.377(18)
C21A C22A 1.478(15)
C22A C23A 1.467(13)
C23A C44A 1.296(13)
C23A C24A 1.420(12)
C24A C25A 1.441(14)
C25A C26A 1.428(14)
C25A C46A 1.489(16)
C26A C27A 1.391(10)
C26A C49A 1.517(11)
C27A C28A 1.417(12)
C28A C29A 1.423(15)
C28A C50A 1.439(12)
C29A C30A 1.508(16)
C30A C52A 1.444(13)
C30A C31A 1.455(14)
C31A C32A 1.452(13)
C32A C53A 1.460(12)
C32A C33A 1.533(15)
C33A C34A 1.353(15)
C33A C56A 1.441(17)
C34A C35A 1.443(12)
C35A C36A 1.417(14)
C36A C37A 1.383(15)
C36A C57A 1.472(15)
C37A C60A 1.418(10)
C37A C38A 1.461(12)
C38A C39A 1.430(13)
C39A C61A 1.455(12)
C39A C40A 1.472(15)
C40A C41A 1.382(15)
C41A C63A 1.437(14)
C41A C42A 1.451(13)
C42A C43A 1.434(13)
C43A C64A 1.389(12)
C43A C44A 1.444(14)
C44A C45A 1.439(17)
C45A C46A 1.426(17)
C45A C66A 1.454(11)
C46A C47A 1.450(13)
C47A C48A 1.417(12)
C47A C68A 1.419(12)
C48A C49A 1.294(11)
C48A C70A 1.434(13)
C49A C50A 1.479(10)
C50A C51A 1.448(13)
C51A C52A 1.452(13)
C51A C71A 1.474(13)
C52A C53A 1.444(11)
C53A C54A 1.446(13)
C54A C55A 1.498(12)
C54A C72A 1.506(15)
C55A C82A 1.312(11)
C55A C56A 1.521(12)
C56A C57A 1.393(12)
C57A C58A 1.462(12)
C58A C59A 1.388(9)
C58A C82A 1.457(12)
C59A C60A 1.368(11)
C59A C79A 1.459(15)
C60A C61A 1.473(13)
C61A C62A 1.360(13)
C62A C63A 1.495(13)
C62A C78A 1.539(19)
C63A C64A 1.436(12)
C64A C65A 1.313(11)
C65A C66A 1.415(12)
C65A C77A 1.423(12)
C66A C67A 1.399(11)
C67A C68A 1.296(11)
C67A C76A 1.377(13)
C68A C69A 1.406(13)
C69A C74A 1.243(11)
C69A C70A 1.394(11)
C70A C71A 1.468(12)
C71A C72A 1.473(16)
C72A C73A 1.499(12)
C73A C74A 1.351(13)
C73A C81A 1.411(14)
C74A C75A 1.388(13)
C75A C76A 1.289(12)
C75A C80A 1.390(14)
C76A C77A 1.412(13)
C77A C78A 1.454(13)
C78A C79A 1.42(2)
C79A C80A 1.458(12)
C80A C81A 1.372(11)
C81A C82A 1.307(10)
C01D C06D 1.41(2)
C01D C10D 1.468(16)
C01D C02D 1.475(16)
C02D C03D 1.41(2)
C02D C12D 1.431(16)
C03D C04D 1.37(2)
C03D C15D 1.44(2)
C04D C18D 1.441(14)
C04D C05D 1.461(14)
C05D C20D 1.463(15)
C05D C06D 1.51(2)
C06D C07D 1.447(19)
C07D C22D 1.422(14)
C07D C08D 1.500(14)
C08D C24D 1.438(14)
C08D C09D 1.45(2)
C09D C27D 1.36(2)
C09D C10D 1.48(2)
C10D C11D 1.463(16)
C11D C12D 1.504(17)
C11D C29D 1.52(2)
C12D C13D 1.386(16)
C13D C14D 1.360(17)
C13D C31D 1.441(18)
C14D C34D 1.446(15)
C14D C15D 1.455(15)
C15D C16D 1.457(15)
C16D C35D 1.434(14)
C16D C17D 1.471(18)
C17D C18D 1.390(19)
C17D C38D 1.393(18)
C18D C19D 1.427(14)
C19D C40D 1.39(2)
C19D C20D 1.457(15)
C20D C21D 1.394(18)
C21D C42D 1.36(2)
C21D C22D 1.495(18)
C22D C23D 1.471(14)
C23D C44D 1.294(16)
C23D C24D 1.417(14)
C24D C25D 1.464(19)
C25D C26D 1.423(17)
C25D C46D 1.52(2)
C26D C27D 1.404(14)
C26D C49D 1.514(14)
C27D C28D 1.450(15)
C28D C29D 1.38(2)
C28D C50D 1.423(14)
C29D C30D 1.49(2)
C30D C52D 1.436(15)
C30D C31D 1.462(15)
C31D C32D 1.445(15)
C32D C53D 1.479(15)
C32D C33D 1.504(19)
C33D C34D 1.395(19)
C33D C56D 1.49(2)
C34D C35D 1.441(15)
C35D C36D 1.379(18)
C36D C37D 1.416(18)
C36D C57D 1.514(19)
C37D C60D 1.424(14)
C37D C38D 1.454(14)
C38D C39D 1.436(15)
C39D C61D 1.453(15)
C39D C40D 1.47(2)
C40D C41D 1.370(19)
C41D C63D 1.432(15)
C41D C42D 1.444(15)
C42D C43D 1.429(15)
C43D C64D 1.411(14)
C43D C44D 1.44(2)
C44D C45D 1.44(2)
C45D C46D 1.42(2)
C45D C66D 1.464(17)
C46D C47D 1.529(16)
C47D C48D 1.419(13)
C47D C68D 1.429(14)
C48D C49D 1.292(13)
C48D C70D 1.452(14)
C49D C50D 1.478(14)
C50D C51D 1.492(19)
C51D C52D 1.456(18)
C51D C71D 1.50(2)
C52D C53D 1.463(14)
C53D C54D 1.487(17)
C54D C72D 1.51(2)
C54D C55D 1.632(17)
C55D C82D 1.276(13)
C55D C56D 1.548(14)
C56D C57D 1.351(14)
C57D C58D 1.511(13)
C58D C59D 1.370(15)
C58D C82D 1.476(14)
C59D C60D 1.363(16)
C59D C79D 1.48(2)
C60D C61D 1.460(15)
C61D C62D 1.352(16)
C62D C63D 1.514(19)
C62D C78D 1.54(2)
C63D C64D 1.429(15)
C64D C65D 1.290(14)
C65D C66D 1.404(15)
C65D C77D 1.410(14)
C66D C67D 1.400(14)
C67D C68D 1.286(17)
C67D C76D 1.404(15)
C68D C69D 1.426(15)
C69D C74D 1.223(14)
C69D C70D 1.392(13)
C70D C71D 1.527(16)
C71D C72D 1.49(2)
C72D C73D 1.51(2)
C73D C74D 1.354(15)
C73D C81D 1.429(15)
C74D C75D 1.402(15)
C75D C76D 1.248(18)
C75D C80D 1.416(15)
C76D C77D 1.412(15)
C77D C78D 1.477(17)
C78D C79D 1.41(3)
C79D C80D 1.545(16)
C80D C81D 1.362(14)
C81D C82D 1.362(14)
C01S C06S 1.355(12)
C01S C02S 1.400(11)
C02S C03S 1.321(11)
C03S C04S 1.429(12)
C04S C05S 1.346(10)
C05S C06S 1.497(11)
Cl01 C11S 1.7746
Cl03 C11S 1.7761
Cl02 C11S 1.7713

loop_
_platon_squeeze_void_nr
_platon_squeeze_void_average_x
_platon_squeeze_void_average_y
_platon_squeeze_void_average_z
_platon_squeeze_void_volume
_platon_squeeze_void_count_electrons
_platon_squeeze_void_content
1 0.000 0.000 0.000 292 56 ' '
2 0.924 0.000 0.427 7 1 ' '
3 0.076 0.000 0.573 7 1 ' '
4 0.500 0.500 0.000 292 56 ' '
5 0.424 0.500 0.427 7 1 ' '
6 0.576 0.500 0.573 7 1 ' '
